data_7017346
loop_
_publ_author_name
'Herchel, Radovan'
'Pavelek, Lubom\'ir'
'Tr\'avn\'i\<cek, Zden\<ek'

_publ_section_title
;
 Dinuclear and 1D iron(iii) Schiff base complexes bridged by
 4-salicylideneamino-1,2,4-triazolate: X-ray structures and magnetic
 properties.
;
_journal_issue 44
_journal_name_full 'Dalton transactions (Cambridge, England : 2003)'
_journal_page_first 11896
_journal_page_last 11903
_journal_paper_doi 10.1039/c1dt11127b
_journal_volume 40
_journal_year 2011
_chemical_formula_sum 'C52 H46 Fe2 N12 O6'
_chemical_formula_weight 1046.71
_chemical_name_systematic
;
?
;
_space_group_IT_number 2
_symmetry_cell_setting triclinic
_symmetry_space_group_name_Hall '-P 1'
_symmetry_space_group_name_H-M 'P -1'
_atom_sites_solution_hydrogens geom
_atom_sites_solution_primary direct
_atom_sites_solution_secondary difmap
_audit_creation_method SHELXL-97
_cell_angle_alpha 101.421(2)
_cell_angle_beta 106.585(3)
_cell_angle_gamma 104.783(3)
_cell_formula_units_Z 1
_cell_length_a 8.1712(3)
_cell_length_b 11.4950(3)
_cell_length_c 13.7935(4)
_cell_measurement_reflns_used 9125
_cell_measurement_temperature 100(2)
_cell_measurement_theta_max 33.2742
_cell_measurement_theta_min 2.9923
_cell_volume 1148.17(7)
_computing_structure_refinement 'SHELXL-97 (Sheldrick, 1997)'
_computing_structure_solution 'SHELXS-97 (Sheldrick, 1990)'
_diffrn_ambient_temperature 100(2)
_diffrn_detector_area_resol_mean 8.3611
_diffrn_measured_fraction_theta_full 0.996
_diffrn_measured_fraction_theta_max 0.996
_diffrn_measurement_device_type 'Xcalibur, Sapphire2, large Be window'
_diffrn_measurement_method '\w scans'
_diffrn_radiation_monochromator graphite
_diffrn_radiation_source 'Enhance (Mo) X-ray Source'
_diffrn_radiation_type MoK\a
_diffrn_radiation_wavelength 0.71073
_diffrn_reflns_av_R_equivalents 0.0209
_diffrn_reflns_av_sigmaI/netI 0.0278
_diffrn_reflns_limit_h_max 9
_diffrn_reflns_limit_h_min -9
_diffrn_reflns_limit_k_max 13
_diffrn_reflns_limit_k_min -10
_diffrn_reflns_limit_l_max 16
_diffrn_reflns_limit_l_min -16
_diffrn_reflns_number 10611
_diffrn_reflns_theta_full 25.00
_diffrn_reflns_theta_max 25.00
_diffrn_reflns_theta_min 3.00
_exptl_absorpt_coefficient_mu 0.700
_exptl_absorpt_correction_T_max 0.8727
_exptl_absorpt_correction_T_min 0.7917
_exptl_absorpt_correction_type multi-scan
_exptl_absorpt_process_details
;
CrysAlis RED, Oxford Diffraction Ltd.,
Version 1.171.33.52 (release 06-11-2009 CrysAlis171 .NET)
(compiled Nov 6 2009,16:24:50)
Empirical absorption correction using spherical harmonics,
implemented in SCALE3 ABSPACK scaling algorithm.
;
_exptl_crystal_colour black
_exptl_crystal_density_diffrn 1.514
_exptl_crystal_density_method 'not measured'
_exptl_crystal_description prism
_exptl_crystal_F_000 542
_exptl_crystal_size_max 0.35
_exptl_crystal_size_mid 0.20
_exptl_crystal_size_min 0.20
_refine_diff_density_max 1.309
_refine_diff_density_min -0.467
_refine_diff_density_rms 0.081
_refine_ls_extinction_method none
_refine_ls_goodness_of_fit_ref 1.064
_refine_ls_hydrogen_treatment constr
_refine_ls_matrix_type full
_refine_ls_number_parameters 325
_refine_ls_number_reflns 4050
_refine_ls_number_restraints 0
_refine_ls_restrained_S_all 1.064
_refine_ls_R_factor_all 0.0574
_refine_ls_R_factor_gt 0.0475
_refine_ls_shift/su_max 0.000
_refine_ls_shift/su_mean 0.000
_refine_ls_structure_factor_coef Fsqd
_refine_ls_weighting_details 'calc w=1/[\s^2^(Fo^2^)+(0.0729P)^2^+1.4322P] where P=(Fo^2^+2Fc^2^)/3'
_refine_ls_weighting_scheme calc
_refine_ls_wR_factor_gt 0.1253
_refine_ls_wR_factor_ref 0.1290
_reflns_number_gt 3421
_reflns_number_total 4050
_reflns_threshold_expression >2sigma(I)
_cod_data_source_file c1dt11127b.txt
_cod_data_source_block r2
_cod_original_cell_volume 1148.17(6)
_cod_database_code 7017346

loop_
_symmetry_equiv_pos_as_xyz
'x, y, z'
'-x, -y, -z'

loop_
_atom_site_label
_atom_site_type_symbol
_atom_site_fract_x
_atom_site_fract_y
_atom_site_fract_z
_atom_site_U_iso_or_equiv
_atom_site_adp_type
_atom_site_occupancy
_atom_site_symmetry_multiplicity
_atom_site_calc_flag
_atom_site_refinement_flags
Fe1 Fe 0.25470(5) 0.22606(4) -0.14726(3) 0.01822(16) Uani 1 1 d .
O1 O 0.2673(3) 0.30223(18) -0.00604(16) 0.0185(4) Uani 1 1 d .
O2 O 0.2996(3) 0.3642(2) -0.20677(16) 0.0235(5) Uani 1 1 d .
O3 O -0.0082(3) 0.17948(18) -0.20560(17) 0.0222(5) Uani 1 1 d .
N1 N 0.2232(4) 0.0522(2) -0.1142(2) 0.0329(7) Uani 1 1 d .
N2 N 0.2649(4) 0.1117(3) -0.2833(2) 0.0390(8) Uani 1 1 d .
N3 N 0.4493(3) 0.7236(2) 0.0699(2) 0.0217(6) Uani 1 1 d .
N4 N 0.3392(3) 0.7862(2) 0.0991(2) 0.0218(6) Uani 1 1 d .
N5 N 0.1742(3) 0.6263(2) -0.0422(2) 0.0193(5) Uani 1 1 d .
N6 N 0.0268(3) 0.5518(2) -0.1353(2) 0.0224(6) Uani 1 1 d .
C1 C -0.1169(4) 0.2174(3) -0.2740(2) 0.0203(6) Uani 1 1 d .
C2 C -0.2395(4) 0.1316(3) -0.3704(3) 0.0283(7) Uani 1 1 d .
H2A H -0.2439 0.0463 -0.3858 0.034 Uiso 1 1 calc R
C3 C -0.3539(5) 0.1682(3) -0.4434(3) 0.0358(8) Uani 1 1 d .
H3A H -0.4355 0.1081 -0.5084 0.043 Uiso 1 1 calc R
C4 C -0.3513(4) 0.2923(3) -0.4230(3) 0.0325(8) Uani 1 1 d .
H4A H -0.4299 0.3173 -0.4738 0.039 Uiso 1 1 calc R
C5 C -0.2335(4) 0.3782(3) -0.3286(3) 0.0253(7) Uani 1 1 d .
H5A H -0.2320 0.4628 -0.3144 0.030 Uiso 1 1 calc R
C6 C -0.1156(4) 0.3434(3) -0.2528(2) 0.0194(6) Uani 1 1 d .
C7 C 0.0123(4) 0.4347(3) -0.1551(2) 0.0186(6) Uani 1 1 d .
H7A H 0.0874 0.4076 -0.1043 0.022 Uiso 1 1 calc R
C8 C 0.1767(4) 0.7267(3) 0.0303(2) 0.0202(6) Uani 1 1 d .
H8A H 0.0735 0.7501 0.0307 0.024 Uiso 1 1 calc R
C9 C 0.3474(4) 0.6282(3) -0.0150(2) 0.0206(6) Uani 1 1 d .
H9A H 0.3893 0.5698 -0.0514 0.025 Uiso 1 1 calc R
C10 C 0.2874(4) 0.2600(3) 0.0773(2) 0.0190(6) Uani 1 1 d .
C11 C 0.3334(4) 0.3454(3) 0.1764(2) 0.0239(7) Uani 1 1 d .
H11A H 0.3524 0.4319 0.1822 0.029 Uiso 1 1 calc R
C12 C 0.3517(5) 0.3057(4) 0.2659(3) 0.0342(8) Uani 1 1 d .
H12A H 0.3846 0.3651 0.3326 0.041 Uiso 1 1 calc R
C13 C 0.3222(6) 0.1787(4) 0.2588(3) 0.0413(9) Uani 1 1 d .
H13A H 0.3331 0.1517 0.3204 0.050 Uiso 1 1 calc R
C14 C 0.2779(5) 0.0939(3) 0.1636(3) 0.0384(9) Uani 1 1 d .
H14A H 0.2566 0.0075 0.1595 0.046 Uiso 1 1 calc R
C15 C 0.2626(4) 0.1312(3) 0.0710(3) 0.0279(7) Uani 1 1 d .
C16 C 0.2270(5) 0.0353(3) -0.0253(3) 0.0367(9) Uani 1 1 d .
H16A H 0.2040 -0.0487 -0.0217 0.044 Uiso 1 1 calc R
C17 C 0.1772(7) -0.0548(4) -0.2095(4) 0.0621(13) Uani 1 1 d .
H17A H 0.0465 -0.0752 -0.2521 0.074 Uiso 1 1 calc R
C18 C 0.2822(8) -0.0093(4) -0.2736(4) 0.0693(15) Uani 1 1 d .
H18A H 0.4111 0.0006 -0.2392 0.083 Uiso 1 1 calc R
H18B H 0.2360 -0.0708 -0.3446 0.083 Uiso 1 1 calc R
C19 C 0.2019(8) -0.1736(4) -0.1940(4) 0.0632(13) Uani 1 1 d .
H19A H 0.1307 -0.2048 -0.1525 0.095 Uiso 1 1 calc R
H19B H 0.3302 -0.1586 -0.1563 0.095 Uiso 1 1 calc R
H19C H 0.1611 -0.2363 -0.2630 0.095 Uiso 1 1 calc R
C20 C 0.2389(5) 0.1391(4) -0.3721(3) 0.0470(11) Uani 1 1 d .
H20A H 0.2281 0.0757 -0.4317 0.056 Uiso 1 1 calc R
C21 C 0.2250(5) 0.2549(4) -0.3890(3) 0.0386(9) Uani 1 1 d .
C22 C 0.1788(6) 0.2629(5) -0.4958(3) 0.0585(14) Uani 1 1 d .
H22A H 0.1575 0.1912 -0.5517 0.070 Uiso 1 1 calc R
C23 C 0.1648(6) 0.3707(6) -0.5186(4) 0.0601(14) Uani 1 1 d .
H23A H 0.1340 0.3741 -0.5896 0.072 Uiso 1 1 calc R
C24 C 0.1954(5) 0.4736(5) -0.4387(3) 0.0515(12) Uani 1 1 d .
H24A H 0.1866 0.5492 -0.4541 0.062 Uiso 1 1 calc R
C25 C 0.2391(4) 0.4696(4) -0.3357(3) 0.0384(9) Uani 1 1 d .
H25A H 0.2588 0.5427 -0.2816 0.046 Uiso 1 1 calc R
C26 C 0.2554(4) 0.3613(3) -0.3078(3) 0.0299(8) Uani 1 1 d .

loop_
_atom_site_aniso_label
_atom_site_aniso_U_11
_atom_site_aniso_U_22
_atom_site_aniso_U_33
_atom_site_aniso_U_23
_atom_site_aniso_U_13
_atom_site_aniso_U_12
Fe1 0.0160(2) 0.0173(2) 0.0196(3) 0.00162(17) 0.00555(18) 0.00637(17)
O1 0.0202(10) 0.0171(10) 0.0198(11) 0.0050(8) 0.0071(9) 0.0091(8)
O2 0.0195(11) 0.0308(12) 0.0192(11) 0.0084(9) 0.0072(9) 0.0054(9)
O3 0.0168(10) 0.0185(10) 0.0284(12) 0.0052(9) 0.0057(9) 0.0050(8)
N1 0.0401(17) 0.0199(14) 0.0374(17) 0.0068(12) 0.0094(14) 0.0138(12)
N2 0.0379(18) 0.0332(16) 0.0385(18) -0.0065(13) 0.0159(15) 0.0100(14)
N3 0.0180(13) 0.0200(12) 0.0286(14) 0.0049(11) 0.0096(11) 0.0089(10)
N4 0.0214(13) 0.0190(12) 0.0294(14) 0.0059(11) 0.0134(12) 0.0100(10)
N5 0.0152(12) 0.0149(12) 0.0266(14) 0.0056(10) 0.0056(11) 0.0052(10)
N6 0.0160(12) 0.0207(13) 0.0268(14) 0.0063(11) 0.0033(11) 0.0056(10)
C1 0.0126(14) 0.0245(15) 0.0243(16) 0.0080(13) 0.0079(12) 0.0045(12)
C2 0.0230(16) 0.0237(16) 0.0294(18) 0.0028(14) 0.0045(14) 0.0022(13)
C3 0.0240(18) 0.0335(19) 0.0322(19) 0.0055(15) -0.0030(15) -0.0017(14)
C4 0.0222(17) 0.0350(18) 0.0329(19) 0.0155(15) 0.0002(15) 0.0041(14)
C5 0.0204(16) 0.0258(16) 0.0314(18) 0.0131(14) 0.0086(14) 0.0075(13)
C6 0.0138(14) 0.0210(15) 0.0241(16) 0.0078(12) 0.0086(12) 0.0040(11)
C7 0.0150(14) 0.0227(15) 0.0225(16) 0.0097(12) 0.0096(12) 0.0077(12)
C8 0.0204(15) 0.0175(14) 0.0292(17) 0.0092(12) 0.0137(13) 0.0096(12)
C9 0.0168(15) 0.0178(14) 0.0273(16) 0.0040(12) 0.0078(13) 0.0079(12)
C10 0.0126(14) 0.0250(15) 0.0229(16) 0.0105(12) 0.0067(12) 0.0089(12)
C11 0.0217(16) 0.0271(16) 0.0272(17) 0.0119(13) 0.0101(14) 0.0102(13)
C12 0.037(2) 0.049(2) 0.0217(17) 0.0131(15) 0.0125(15) 0.0178(17)
C13 0.050(2) 0.050(2) 0.038(2) 0.0312(19) 0.0191(19) 0.0210(19)
C14 0.044(2) 0.0328(19) 0.046(2) 0.0240(17) 0.0165(19) 0.0159(17)
C15 0.0257(17) 0.0246(16) 0.0347(19) 0.0142(14) 0.0085(15) 0.0087(14)
C16 0.045(2) 0.0174(16) 0.049(2) 0.0127(16) 0.0147(18) 0.0122(15)
C17 0.081(3) 0.029(2) 0.069(3) -0.001(2) 0.021(3) 0.023(2)
C18 0.098(4) 0.038(2) 0.072(3) -0.007(2) 0.046(3) 0.023(3)
C19 0.089(4) 0.044(2) 0.054(3) 0.012(2) 0.023(3) 0.023(2)
C20 0.040(2) 0.066(3) 0.0225(19) -0.0097(18) 0.0157(17) 0.009(2)
C21 0.0248(18) 0.063(3) 0.0256(18) 0.0081(17) 0.0111(15) 0.0111(17)
C22 0.036(2) 0.105(4) 0.024(2) 0.000(2) 0.0148(18) 0.015(2)
C23 0.041(2) 0.115(4) 0.043(3) 0.048(3) 0.019(2) 0.031(3)
C24 0.030(2) 0.096(4) 0.042(2) 0.041(3) 0.0173(19) 0.020(2)
C25 0.0197(17) 0.065(3) 0.039(2) 0.0332(19) 0.0128(16) 0.0117(17)
C26 0.0122(15) 0.054(2) 0.0227(17) 0.0126(15) 0.0084(13) 0.0060(14)

loop_
_atom_type_symbol
_atom_type_description
_atom_type_scat_dispersion_real
_atom_type_scat_dispersion_imag
_atom_type_scat_source
C C 0.0033 0.0016 'International Tables Vol C Tables 4.2.6.8 and 6.1.1.4'
H H 0.0000 0.0000 'International Tables Vol C Tables 4.2.6.8 and 6.1.1.4'
N N 0.0061 0.0033 'International Tables Vol C Tables 4.2.6.8 and 6.1.1.4'
O O 0.0106 0.0060 'International Tables Vol C Tables 4.2.6.8 and 6.1.1.4'
Fe Fe 0.3463 0.8444 'International Tables Vol C Tables 4.2.6.8 and 6.1.1.4'

loop_
_geom_angle_atom_site_label_1
_geom_angle_atom_site_label_2
_geom_angle_atom_site_label_3
_geom_angle
_geom_angle_site_symmetry_3
O2 Fe1 O1 104.68(9) .
O2 Fe1 O3 94.73(9) .
O1 Fe1 O3 93.04(9) .
O2 Fe1 N2 87.67(11) .
O1 Fe1 N2 165.75(11) .
O3 Fe1 N2 92.99(11) .
O2 Fe1 N1 165.21(11) .
O1 Fe1 N1 89.40(10) .
O3 Fe1 N1 88.94(10) .
N2 Fe1 N1 77.82(12) .
O2 Fe1 N3 88.53(9) 2_665
O1 Fe1 N3 83.33(9) 2_665
O3 Fe1 N3 175.65(9) 2_665
N2 Fe1 N3 90.01(11) 2_665
N1 Fe1 N3 88.62(10) 2_665
C10 O1 Fe1 130.99(18) .
C26 O2 Fe1 128.7(2) .
C1 O3 Fe1 132.33(18) .
C16 N1 C17 121.9(3) .
C16 N1 Fe1 124.8(2) .
C17 N1 Fe1 113.0(3) .
C20 N2 C18 122.1(3) .
C20 N2 Fe1 123.4(3) .
C18 N2 Fe1 114.1(3) .
C9 N3 N4 107.9(2) .
C9 N3 Fe1 125.0(2) 2_665
N4 N3 Fe1 127.03(18) 2_665
C8 N4 N3 106.3(2) .
C9 N5 C8 105.3(2) .
C9 N5 N6 128.0(2) .
C8 N5 N6 125.9(2) .
C7 N6 N5 112.1(2) .
O3 C1 C2 119.9(3) .
O3 C1 C6 122.1(3) .
C2 C1 C6 117.9(3) .
C3 C2 C1 121.4(3) .
C3 C2 H2A 119.3 .
C1 C2 H2A 119.3 .
C2 C3 C4 120.7(3) .
C2 C3 H3A 119.7 .
C4 C3 H3A 119.7 .
C5 C4 C3 119.2(3) .
C5 C4 H4A 120.4 .
C3 C4 H4A 120.4 .
C4 C5 C6 121.4(3) .
C4 C5 H5A 119.3 .
C6 C5 H5A 119.3 .
C5 C6 C1 119.5(3) .
C5 C6 C7 121.3(3) .
C1 C6 C7 119.2(3) .
N6 C7 C6 121.5(3) .
N6 C7 H7A 119.2 .
C6 C7 H7A 119.2 .
N4 C8 N5 111.0(3) .
N4 C8 H8A 124.5 .
N5 C8 H8A 124.5 .
N3 C9 N5 109.5(3) .
N3 C9 H9A 125.2 .
N5 C9 H9A 125.2 .
O1 C10 C11 118.6(3) .
O1 C10 C15 122.9(3) .
C11 C10 C15 118.5(3) .
C12 C11 C10 120.9(3) .
C12 C11 H11A 119.5 .
C10 C11 H11A 119.5 .
C11 C12 C13 120.4(3) .
C11 C12 H12A 119.8 .
C13 C12 H12A 119.8 .
C14 C13 C12 119.9(3) .
C14 C13 H13A 120.0 .
C12 C13 H13A 120.0 .
C13 C14 C15 121.4(3) .
C13 C14 H14A 119.3 .
C15 C14 H14A 119.3 .
C14 C15 C10 118.8(3) .
C14 C15 C16 117.4(3) .
C10 C15 C16 123.8(3) .
N1 C16 C15 126.7(3) .
N1 C16 H16A 116.7 .
C15 C16 H16A 116.7 .
C18 C17 C19 109.3(4) .
C18 C17 N1 107.5(4) .
C19 C17 N1 118.5(4) .
C18 C17 H17A 107.0 .
C19 C17 H17A 107.0 .
N1 C17 H17A 107.0 .
N2 C18 C17 108.8(4) .
N2 C18 H18A 109.9 .
C17 C18 H18A 109.9 .
N2 C18 H18B 109.9 .
C17 C18 H18B 109.9 .
H18A C18 H18B 108.3 .
C17 C19 H19A 109.5 .
C17 C19 H19B 109.5 .
H19A C19 H19B 109.5 .
C17 C19 H19C 109.5 .
H19A C19 H19C 109.5 .
H19B C19 H19C 109.5 .
N2 C20 C21 126.3(3) .
N2 C20 H20A 116.8 .
C21 C20 H20A 116.8 .
C26 C21 C20 123.7(3) .
C26 C21 C22 118.4(4) .
C20 C21 C22 117.9(4) .
C23 C22 C21 121.6(4) .
C23 C22 H22A 119.2 .
C21 C22 H22A 119.2 .
C24 C23 C22 119.3(4) .
C24 C23 H23A 120.4 .
C22 C23 H23A 120.4 .
C23 C24 C25 120.9(5) .
C23 C24 H24A 119.6 .
C25 C24 H24A 119.6 .
C24 C25 C26 122.2(4) .
C24 C25 H25A 118.9 .
C26 C25 H25A 118.9 .
O2 C26 C25 119.1(3) .
O2 C26 C21 123.2(3) .
C25 C26 C21 117.6(3) .

loop_
_geom_bond_atom_site_label_1
_geom_bond_atom_site_label_2
_geom_bond_distance
_geom_bond_site_symmetry_2
Fe1 O2 1.929(2) .
Fe1 O1 1.933(2) .
Fe1 O3 1.951(2) .
Fe1 N2 2.104(3) .
Fe1 N1 2.105(3) .
Fe1 N3 2.211(2) 2_665
O1 C10 1.318(4) .
O2 C26 1.327(4) .
O3 C1 1.323(4) .
N1 C16 1.272(5) .
N1 C17 1.491(5) .
N2 C20 1.297(5) .
N2 C18 1.461(6) .
N3 C9 1.317(4) .
N3 N4 1.384(3) .
N3 Fe1 2.211(2) 2_665
N4 C8 1.300(4) .
N5 C9 1.350(4) .
N5 C8 1.360(4) .
N5 N6 1.410(3) .
N6 C7 1.287(4) .
C1 C2 1.401(4) .
C1 C6 1.416(4) .
C2 C3 1.377(5) .
C2 H2A 0.9500 .
C3 C4 1.392(5) .
C3 H3A 0.9500 .
C4 C5 1.374(5) .
C4 H4A 0.9500 .
C5 C6 1.403(4) .
C5 H5A 0.9500 .
C6 C7 1.444(4) .
C7 H7A 0.9500 .
C8 H8A 0.9500 .
C9 H9A 0.9500 .
C10 C11 1.399(4) .
C10 C15 1.424(4) .
C11 C12 1.381(5) .
C11 H11A 0.9500 .
C12 C13 1.395(5) .
C12 H12A 0.9500 .
C13 C14 1.359(5) .
C13 H13A 0.9500 .
C14 C15 1.410(5) .
C14 H14A 0.9500 .
C15 C16 1.449(5) .
C16 H16A 0.9500 .
C17 C18 1.476(7) .
C17 C19 1.477(6) .
C17 H17A 1.0000 .
C18 H18A 0.9900 .
C18 H18B 0.9900 .
C19 H19A 0.9800 .
C19 H19B 0.9800 .
C19 H19C 0.9800 .
C20 C21 1.422(6) .
C20 H20A 0.9500 .
C21 C26 1.399(5) .
C21 C22 1.441(6) .
C22 C23 1.362(7) .
C22 H22A 0.9500 .
C23 C24 1.361(7) .
C23 H23A 0.9500 .
C24 C25 1.376(5) .
C24 H24A 0.9500 .
C25 C26 1.400(5) .
C25 H25A 0.9500 .
